data_7226267
loop_
_publ_author_name
'Angeloski, Alexander'
'Hook, James M.'
'Bhadbhade, Mohan'
'Baker, Anthony T.'
'McDonagh, Andrew M.'

_publ_section_title
;
 Intramolecular H&#x22EF;S interactions in metal
 di-(isopropyl)dithiocarbamate complexes
;
_journal_issue 37
_journal_name_full CrystEngComm
_journal_page_first 7070
_journal_paper_doi 10.1039/C6CE01475E
_journal_volume 18
_journal_year 2016
_chemical_formula_moiety '2(C7 H14 N S2), H20 Na2 O10'
_chemical_formula_sum 'C14 H48 N2 Na2 O10 S4'
_chemical_formula_weight 578.76
_space_group_crystal_system triclinic
_space_group_IT_number 2
_space_group_name_Hall '-P 1'
_space_group_name_H-M_alt 'P -1'
_symmetry_space_group_name_Hall '-P 1'
_symmetry_space_group_name_H-M 'P -1'
_atom_sites_solution_hydrogens difmap
_atom_sites_solution_primary iterative
_audit_creation_date 2016-06-28
_audit_creation_method
;
Olex2 1.2
(compiled 2016.02.19 svn.r3266 for OlexSys, GUI svn.r5155)
;
_audit_update_record
;
2016-06-28 deposited with the CCDC.
2016-08-16 downloaded from the CCDC.
;
_cell_angle_alpha 92.183(8)
_cell_angle_beta 95.095(8)
_cell_angle_gamma 106.851(8)
_cell_formula_units_Z 1
_cell_length_a 5.9472(11)
_cell_length_b 7.7189(16)
_cell_length_c 17.425(3)
_cell_measurement_reflns_used 1840
_cell_measurement_temperature 150(2)
_cell_measurement_theta_max 24.808
_cell_measurement_theta_min 3.075
_cell_volume 760.8(3)
_computing_cell_refinement 'SAINT v8.34A (Bruker, 2013)'
_computing_data_reduction 'SAINT v8.34A (Bruker, 2013)'
_computing_molecular_graphics 'Olex2 (Dolomanov et al., 2009)'
_computing_publication_material 'Olex2 (Dolomanov et al., 2009)'
_computing_structure_refinement 'ShelXL (Sheldrick, 2015)'
_computing_structure_solution 'olex2.solve (Bourhis et al., 2015)'
_diffrn_ambient_temperature 150.01
_diffrn_measured_fraction_theta_full 0.999
_diffrn_measured_fraction_theta_max 0.994
_diffrn_measurement_device_type 'Bruker APEX-II CCD'
_diffrn_measurement_method '\f and \w scans'
_diffrn_radiation_type MoK\a
_diffrn_radiation_wavelength 0.71073
_diffrn_reflns_av_R_equivalents 0.0601
_diffrn_reflns_av_unetI/netI 0.0441
_diffrn_reflns_Laue_measured_fraction_full 0.999
_diffrn_reflns_Laue_measured_fraction_max 0.994
_diffrn_reflns_limit_h_max 7
_diffrn_reflns_limit_h_min -7
_diffrn_reflns_limit_k_max 9
_diffrn_reflns_limit_k_min -9
_diffrn_reflns_limit_l_max 22
_diffrn_reflns_limit_l_min -22
_diffrn_reflns_number 18709
_diffrn_reflns_point_group_measured_fraction_full 0.999
_diffrn_reflns_point_group_measured_fraction_max 0.994
_diffrn_reflns_theta_full 26.000
_diffrn_reflns_theta_max 27.006
_diffrn_reflns_theta_min 2.763
_diffrn_standards_number 0
_exptl_absorpt_coefficient_mu 0.383
_exptl_absorpt_correction_T_max 0.7455
_exptl_absorpt_correction_T_min 0.6724
_exptl_absorpt_correction_type multi-scan
_exptl_absorpt_process_details
'SADABS-2014/5 (Bruker,2014/5) was used for absorption correction. wR2(int) was 0.1663 before and 0.0594 after correction. The Ratio of minimum to maximum transmission is 0.9019. The \l/2 correction factor is 0.00150.'
_exptl_crystal_colour colourless
_exptl_crystal_colour_primary colourless
_exptl_crystal_density_diffrn 1.263
_exptl_crystal_description plate
_exptl_crystal_F_000 312
_exptl_crystal_recrystallization_method 'Re-crystallisation from solvent'
_exptl_crystal_size_max 0.407
_exptl_crystal_size_mid 0.087
_exptl_crystal_size_min 0.035
_refine_diff_density_max 0.304
_refine_diff_density_min -0.248
_refine_diff_density_rms 0.052
_refine_ls_extinction_method none
_refine_ls_goodness_of_fit_ref 1.036
_refine_ls_hydrogen_treatment refall
_refine_ls_matrix_type full
_refine_ls_number_parameters 241
_refine_ls_number_reflns 3304
_refine_ls_number_restraints 11
_refine_ls_restrained_S_all 1.039
_refine_ls_R_factor_all 0.0451
_refine_ls_R_factor_gt 0.0323
_refine_ls_shift/su_max 0.001
_refine_ls_shift/su_mean 0.000
_refine_ls_structure_factor_coef Fsqd
_refine_ls_weighting_details 'w=1/[\s^2^(Fo^2^)+(0.0277P)^2^+0.0641P] where P=(Fo^2^+2Fc^2^)/3'
_refine_ls_weighting_scheme calc
_refine_ls_wR_factor_gt 0.0655
_refine_ls_wR_factor_ref 0.0702
_reflns_Friedel_coverage 0.000
_reflns_number_gt 2666
_reflns_number_total 3304
_reflns_threshold_expression 'I > 2\s(I)'
_cod_data_source_file c6ce01475e2.cif
_cod_data_source_block fulldata_a
_cod_depositor_comments 'Adding full bibliography for 7226267.cif.'
_cod_database_code 7226267
_shelx_space_group_comment
;
The symmetry employed for this shelxl refinement is uniquely defined
by the following loop, which should always be used as a source of
symmetry information in preference to the above space-group names.
They are only intended as comments.
;
_olex2_refinement_description
;
;
_shelx_shelxl_version_number 2014/7
_olex2_submission_special_instructions 'No special instructions were received'
_solvent_exptl_crystal_recrystallization_method 'Diethy Ether, Methanol'

loop_
_space_group_symop_operation_xyz
'x, y, z'
'-x, -y, -z'

loop_
_atom_site_label
_atom_site_type_symbol
_atom_site_fract_x
_atom_site_fract_y
_atom_site_fract_z
_atom_site_U_iso_or_equiv
_atom_site_adp_type
_atom_site_occupancy
_atom_site_site_symmetry_order
_atom_site_calc_flag
_atom_site_refinement_flags_posn
S1 S 0.27350(7) 0.08607(6) 0.68550(2) 0.01877(11) Uani 1 1 d .
S2 S 0.50966(7) 0.41117(6) 0.79143(2) 0.02235(12) Uani 1 1 d .
N1 N 0.1825(2) 0.12109(17) 0.83280(7) 0.0145(3) Uani 1 1 d .
C2 C 0.0042(3) -0.0613(2) 0.81991(9) 0.0170(3) Uani 1 1 d .
C1 C 0.3083(3) 0.2000(2) 0.77642(9) 0.0154(3) Uani 1 1 d .
C5 C 0.1995(3) 0.2059(2) 0.91255(9) 0.0183(4) Uani 1 1 d .
C3 C -0.2434(3) -0.0514(3) 0.83059(12) 0.0257(4) Uani 1 1 d .
C7 C 0.4393(3) 0.2350(3) 0.95854(11) 0.0255(4) Uani 1 1 d .
C6 C 0.1139(3) 0.3735(3) 0.91434(12) 0.0261(4) Uani 1 1 d .
C4 C 0.0755(3) -0.1983(3) 0.86943(12) 0.0260(4) Uani 1 1 d .
Na1 Na 0.50427(10) 0.66450(8) 0.57169(3) 0.01882(16) Uani 1 1 d .
O4 O 0.2188(2) 0.73175(19) 0.48176(7) 0.0242(3) Uani 1 1 d D
O1 O 0.2567(2) 0.65208(18) 0.67762(7) 0.0228(3) Uani 1 1 d D
O2 O 0.7667(2) 0.51553(18) 0.63652(7) 0.0246(3) Uani 1 1 d D
O5 O 0.7095(2) 0.97031(17) 0.61655(7) 0.0240(3) Uani 1 1 d D
O3 O 0.7188(2) 0.64975(16) 0.46333(7) 0.0200(3) Uani 1 1 d D
H2 H 0.004(3) -0.099(2) 0.7645(10) 0.017(4) Uiso 1 1 d .
H7A H 0.557(3) 0.325(2) 0.9404(10) 0.023(5) Uiso 1 1 d .
H3A H -0.265(3) -0.025(2) 0.8840(11) 0.030(5) Uiso 1 1 d .
H6A H 0.226(3) 0.474(3) 0.8984(10) 0.025(5) Uiso 1 1 d .
H7B H 0.426(3) 0.268(2) 1.0114(11) 0.024(5) Uiso 1 1 d .
H5 H 0.085(3) 0.112(2) 0.9385(9) 0.016(4) Uiso 1 1 d .
H6B H -0.044(4) 0.348(3) 0.8828(11) 0.037(5) Uiso 1 1 d .
H4A H 0.079(3) -0.171(2) 0.9233(11) 0.029(5) Uiso 1 1 d .
H3B H -0.352(3) -0.168(3) 0.8159(11) 0.033(5) Uiso 1 1 d .
H3C H -0.280(3) 0.043(3) 0.8003(11) 0.034(5) Uiso 1 1 d .
H4B H -0.037(3) -0.317(3) 0.8566(11) 0.036(5) Uiso 1 1 d .
H4C H 0.236(3) -0.208(2) 0.8602(10) 0.033(5) Uiso 1 1 d .
H6C H 0.098(3) 0.405(3) 0.9679(12) 0.038(5) Uiso 1 1 d .
H2A H 0.709(3) 0.470(3) 0.6766(10) 0.041(6) Uiso 1 1 d D
H5A H 0.640(4) 1.016(3) 0.6473(11) 0.046(7) Uiso 1 1 d D
H3D H 0.862(3) 0.668(3) 0.4732(11) 0.036(6) Uiso 1 1 d D
H3E H 0.703(4) 0.709(3) 0.4248(10) 0.047(7) Uiso 1 1 d D
H5B H 0.849(3) 0.999(3) 0.6391(12) 0.063(8) Uiso 1 1 d D
H1A H 0.313(4) 0.602(3) 0.7126(11) 0.056(8) Uiso 1 1 d D
H1B H 0.273(4) 0.759(2) 0.6959(11) 0.044(7) Uiso 1 1 d D
H7C H 0.490(3) 0.121(3) 0.9581(11) 0.041(6) Uiso 1 1 d .
H2B H 0.912(3) 0.561(3) 0.6505(12) 0.050(7) Uiso 1 1 d D
H4D H 0.219(4) 0.661(3) 0.4448(11) 0.056(8) Uiso 1 1 d D
H4E H 0.250(4) 0.834(2) 0.4638(12) 0.051(7) Uiso 1 1 d D

loop_
_atom_site_aniso_label
_atom_site_aniso_U_11
_atom_site_aniso_U_22
_atom_site_aniso_U_33
_atom_site_aniso_U_23
_atom_site_aniso_U_13
_atom_site_aniso_U_12
S1 0.0194(2) 0.0209(2) 0.0162(2) 0.00176(16) 0.00260(16) 0.00597(17)
S2 0.0216(2) 0.0175(2) 0.0229(2) 0.00469(17) 0.00144(17) -0.00231(17)
N1 0.0151(7) 0.0122(7) 0.0159(7) 0.0010(5) 0.0015(5) 0.0035(5)
C2 0.0167(8) 0.0131(8) 0.0198(9) 0.0021(7) 0.0038(7) 0.0017(7)
C1 0.0141(8) 0.0146(8) 0.0196(8) 0.0052(6) 0.0003(6) 0.0073(7)
C5 0.0203(9) 0.0178(9) 0.0165(8) -0.0001(7) 0.0029(7) 0.0050(7)
C3 0.0158(9) 0.0241(10) 0.0353(11) 0.0023(9) 0.0030(8) 0.0024(8)
C7 0.0284(10) 0.0286(11) 0.0192(10) 0.0020(8) -0.0011(8) 0.0088(9)
C6 0.0261(10) 0.0225(10) 0.0312(11) -0.0037(8) 0.0039(9) 0.0101(8)
C4 0.0256(10) 0.0156(10) 0.0365(12) 0.0078(8) 0.0023(8) 0.0050(8)
Na1 0.0178(3) 0.0190(3) 0.0197(3) 0.0009(3) 0.0020(3) 0.0053(3)
O4 0.0215(7) 0.0247(8) 0.0274(7) 0.0042(6) 0.0010(5) 0.0086(6)
O1 0.0235(7) 0.0206(7) 0.0240(7) 0.0012(6) 0.0024(5) 0.0060(6)
O2 0.0184(7) 0.0316(7) 0.0227(7) 0.0069(6) 0.0017(5) 0.0053(6)
O5 0.0191(7) 0.0238(7) 0.0276(7) -0.0018(6) 0.0024(6) 0.0045(6)
O3 0.0161(7) 0.0222(7) 0.0215(7) 0.0051(5) 0.0025(5) 0.0046(5)

loop_
_atom_type_symbol
_atom_type_description
_atom_type_scat_dispersion_real
_atom_type_scat_dispersion_imag
_atom_type_scat_source
C C 0.0033 0.0016 'International Tables Vol C Tables 4.2.6.8 and 6.1.1.4'
H H 0.0000 0.0000 'International Tables Vol C Tables 4.2.6.8 and 6.1.1.4'
N N 0.0061 0.0033 'International Tables Vol C Tables 4.2.6.8 and 6.1.1.4'
Na Na 0.0362 0.0249 'International Tables Vol C Tables 4.2.6.8 and 6.1.1.4'
O O 0.0106 0.0060 'International Tables Vol C Tables 4.2.6.8 and 6.1.1.4'
S S 0.1246 0.1234 'International Tables Vol C Tables 4.2.6.8 and 6.1.1.4'

loop_
_geom_angle_atom_site_label_1
_geom_angle_atom_site_label_2
_geom_angle_atom_site_label_3
_geom_angle
_geom_angle_site_symmetry_1
_geom_angle_site_symmetry_3
C2 N1 C5 113.38(12) . .
C1 N1 C2 122.01(13) . .
C1 N1 C5 124.59(14) . .
N1 C2 C3 111.51(13) . .
N1 C2 C4 111.23(13) . .
N1 C2 H2 105.3(10) . .
C3 C2 H2 106.9(9) . .
C4 C2 C3 112.74(15) . .
C4 C2 H2 108.7(9) . .
S2 C1 S1 118.11(9) . .
N1 C1 S1 120.25(12) . .
N1 C1 S2 121.63(12) . .
N1 C5 C7 113.60(13) . .
N1 C5 C6 113.02(13) . .
N1 C5 H5 103.2(9) . .
C7 C5 H5 105.9(9) . .
C6 C5 C7 113.36(15) . .
C6 C5 H5 106.6(9) . .
C2 C3 H3A 113.2(10) . .
C2 C3 H3B 108.1(11) . .
C2 C3 H3C 110.6(11) . .
H3A C3 H3B 105.7(16) . .
H3A C3 H3C 107.4(15) . .
H3B C3 H3C 111.8(16) . .
C5 C7 H7A 112.5(11) . .
C5 C7 H7B 108.0(10) . .
C5 C7 H7C 112.1(11) . .
H7A C7 H7B 109.0(15) . .
H7A C7 H7C 107.8(15) . .
H7B C7 H7C 107.4(15) . .
C5 C6 H6A 111.3(11) . .
C5 C6 H6B 110.4(11) . .
C5 C6 H6C 108.1(11) . .
H6A C6 H6B 112.2(15) . .
H6A C6 H6C 105.2(16) . .
H6B C6 H6C 109.4(15) . .
C2 C4 H4A 113.1(11) . .
C2 C4 H4B 109.1(11) . .
C2 C4 H4C 112.1(11) . .
H4A C4 H4B 107.8(16) . .
H4A C4 H4C 107.1(15) . .
H4B C4 H4C 107.4(15) . .
O4 Na1 O1 92.33(5) . .
O4 Na1 O2 162.67(5) . .
O4 Na1 O3 84.60(5) . 2_666
O4 Na1 H4D 18.0(4) . .
O1 Na1 H4D 104.8(4) . .
O2 Na1 O1 95.54(5) . .
O2 Na1 O3 80.40(5) . 2_666
O2 Na1 H4D 145.1(4) . .
O5 Na1 O4 96.85(5) . .
O5 Na1 O1 88.03(5) . .
O5 Na1 O2 98.83(5) . .
O5 Na1 O3 97.38(5) . .
O5 Na1 O3 175.04(5) . 2_666
O5 Na1 H4D 109.7(5) . .
O3 Na1 O4 85.89(5) . .
O3 Na1 O1 87.17(5) 2_666 .
O3 Na1 O1 174.47(5) . .
O3 Na1 O2 84.83(5) . .
O3 Na1 O3 87.45(5) . 2_666
O3 Na1 H4D 72.3(4) . .
O3 Na1 H4D 72.8(5) 2_666 .
Na1 O4 H4D 99.6(16) . .
Na1 O4 H4E 119.5(15) . .
H4D O4 H4E 105(2) . .
Na1 O1 H1A 106.2(16) . .
Na1 O1 H1B 109.4(15) . .
H1A O1 H1B 106(2) . .
Na1 O2 H2A 109.3(14) . .
Na1 O2 H2B 126.9(15) . .
H2A O2 H2B 105(2) . .
Na1 O5 H5A 114.4(16) . .
Na1 O5 H5B 121.6(16) . .
H5A O5 H5B 102(2) . .
Na1 O3 Na1 92.55(5) . 2_666
Na1 O3 H3D 115.9(14) . .
Na1 O3 H3D 114.6(14) 2_666 .
Na1 O3 H3E 120.5(14) . .
Na1 O3 H3E 107.2(15) 2_666 .
H3D O3 H3E 106(2) . .

loop_
_geom_bond_atom_site_label_1
_geom_bond_atom_site_label_2
_geom_bond_distance
_geom_bond_site_symmetry_2
S1 C1 1.7484(16) .
S2 C1 1.7145(17) .
N1 C2 1.492(2) .
N1 C1 1.345(2) .
N1 C5 1.496(2) .
C2 C3 1.524(2) .
C2 C4 1.519(2) .
C2 H2 0.998(16) .
C5 C7 1.525(2) .
C5 C6 1.522(2) .
C5 H5 0.995(17) .
C3 H3A 0.971(19) .
C3 H3B 0.95(2) .
C3 H3C 0.98(2) .
C7 H7A 0.921(19) .
C7 H7B 0.963(18) .
C7 H7C 1.01(2) .
C6 H6A 0.938(19) .
C6 H6B 1.01(2) .
C6 H6C 0.98(2) .
C4 H4A 0.951(19) .
C4 H4B 0.97(2) .
C4 H4C 1.004(19) .
Na1 O4 2.3891(13) .
Na1 O1 2.4492(14) .
Na1 O2 2.4207(13) .
Na1 O5 2.3859(15) .
Na1 O3 2.3879(14) .
Na1 O3 2.4278(14) 2_666
Na1 H4D 2.66(2) .
O4 H4D 0.831(16) .
O4 H4E 0.834(16) .
O1 H1A 0.832(16) .
O1 H1B 0.849(15) .
O2 H2A 0.849(15) .
O2 H2B 0.844(16) .
O5 H5A 0.832(15) .
O5 H5B 0.849(13) .
O3 Na1 2.4278(14) 2_666
O3 H3D 0.825(15) .
O3 H3E 0.839(15) .

loop_
_geom_hbond_atom_site_label_D
_geom_hbond_atom_site_label_H
_geom_hbond_atom_site_label_A
_geom_hbond_distance_DH
_geom_hbond_distance_HA
_geom_hbond_distance_DA
_geom_hbond_angle_DHA
_geom_hbond_site_symmetry_A
C2 H2 S1 0.998(16) 2.392(16) 3.0264(17) 120.8(12) .
C7 H7A S2 0.921(19) 2.714(17) 3.270(2) 119.7(13) .
C6 H6A S2 0.938(19) 2.741(17) 3.280(2) 117.4(13) .
O2 H2A S2 0.849(15) 2.406(16) 3.2336(15) 165.0(19) .
O5 H5A S1 0.832(15) 2.530(17) 3.2831(14) 151.1(19) 1_565
O3 H3D O4 0.825(15) 2.023(15) 2.8407(18) 171.0(19) 1_655
O2 H2B O1 0.844(16) 1.970(16) 2.8123(18) 175(2) 1_655
O4 H4D O2 0.831(16) 1.950(16) 2.7796(19) 176(2) 2_666
O4 H4E O5 0.834(16) 2.078(17) 2.8751(19) 160(2) 2_676

loop_
_geom_torsion_atom_site_label_1
_geom_torsion_atom_site_label_2
_geom_torsion_atom_site_label_3
_geom_torsion_atom_site_label_4
_geom_torsion
C2 N1 C1 S1 -2.19(18)
C2 N1 C1 S2 179.00(10)
C2 N1 C5 C7 116.30(15)
C2 N1 C5 C6 -112.71(16)
C1 N1 C2 C3 -117.20(16)
C1 N1 C2 C4 116.01(16)
C1 N1 C5 C7 -65.41(19)
C1 N1 C5 C6 65.6(2)
C5 N1 C2 C3 61.13(17)
C5 N1 C2 C4 -65.66(17)
C5 N1 C1 S1 179.67(10)
C5 N1 C1 S2 0.9(2)
